data_2010129
loop_
_publ_author_name
'Chandrasekaran, A.'

_publ_section_title
;
 A salt of a protonated (amino)spirocyclic cyclotriphosphazene
;
_journal_issue 11
_journal_name_full 'Acta Crystallographica Section C'
_journal_page_first 1692
_journal_page_last 1694
_journal_paper_doi 10.1107/S0108270194003859
_journal_volume 50
_journal_year 1994
_chemical_formula_moiety '2C11 H33 N9 P3,Pt1 Cl4'
_chemical_formula_sum 'C22 H66 Cl4 N18 P6 Pt'
_chemical_formula_weight 1105.6
_space_group_IT_number 14
_symmetry_cell_setting monoclinic
_symmetry_space_group_name_Hall '-P 2yn'
_symmetry_space_group_name_H-M 'P 1 21/n 1'
_atom_type_scat_source 'SHELX76 (Sheldrick, 1976) and IntTabIV for Pt'
_cell_angle_alpha 90.
_cell_angle_beta 99.660(10)
_cell_angle_gamma 90.
_cell_formula_units_Z 2
_cell_length_a 8.5240(10)
_cell_length_b 16.607(2)
_cell_length_c 16.2090(10)
_cell_measurement_reflns_used 25
_cell_measurement_temperature 290
_cell_measurement_theta_max 15.99
_cell_measurement_theta_min 9.08
_cell_volume 2262.0(4)
_diffrn_measurement_device 'Enraf-Nonius CAD-4'
_diffrn_measurement_method \w/2\q
_diffrn_radiation_type MoK\a
_diffrn_radiation_wavelength 0.71069
_diffrn_reflns_av_R_equivalents 0.0463
_diffrn_reflns_limit_h_max 10
_diffrn_reflns_limit_h_min 0
_diffrn_reflns_limit_k_max 19
_diffrn_reflns_limit_k_min 0
_diffrn_reflns_limit_l_max 18
_diffrn_reflns_limit_l_min -19
_diffrn_reflns_number 4448
_diffrn_reflns_theta_max 24.97
_diffrn_standards_decay_% <3.91
_diffrn_standards_interval_time 60
_diffrn_standards_number 3
_exptl_absorpt_coefficient_mu 3.62
_exptl_absorpt_correction_T_max 1.000
_exptl_absorpt_correction_T_min 0.662
_exptl_absorpt_correction_type 'refdelf (Ugozzoli, 1987)'
_exptl_crystal_colour brown
_exptl_crystal_density_diffrn 1.623
_exptl_crystal_density_meas 1.628
_exptl_crystal_density_method 'the flotation method'
_exptl_crystal_description needle
_exptl_crystal_size_max 0.35
_exptl_crystal_size_mid 0.07
_exptl_crystal_size_min 0.05
_refine_diff_density_max 1.860
_refine_diff_density_min -2.167
_refine_ls_extinction_method none
_refine_ls_goodness_of_fit_obs 1.578
_refine_ls_hydrogen_treatment refall
_refine_ls_number_parameters 340
_refine_ls_number_reflns 2715
_refine_ls_R_factor_obs 0.0380
_refine_ls_shift/esd_max 0.05
_refine_ls_structure_factor_coef F
_refine_ls_weighting_details 'w = 1/\s^2^(F~o~)'
_refine_ls_weighting_scheme calc
_refine_ls_wR_factor_obs 0.0483
_reflns_number_observed 2715
_reflns_number_total 3970
_reflns_observed_criterion F>6\s(F)
_cod_data_source_file ab1134.cif
_cod_data_source_block ab1134_structure_1_of_1
_cod_depositor_comments
;
The following automatic conversions were performed:

'_refine_ls_weighting_scheme' value '1/\s^2^(F~o~)' was changed to
'calc'. New tag '_refine_ls_weighting_details' was created. The value
of the new tag was set to 'w = 1/\s^2^(F~o~)'.

Automatic conversion script
Id: cif_fix_values 3143 2015-03-26 13:38:13Z robertas 
;
_cod_original_cell_volume 2262
_cod_original_sg_symbol_H-M 'P 21/n'
_cod_original_formula_sum 'C22 H66 Cl4 N18 P6 Pt1'
_cod_database_code 2010129

loop_
_symmetry_equiv_pos_as_xyz
x,y,z
1/2+x,1/2-y,1/2+z
-x,-y,-z
1/2-x,1/2+y,1/2-z

loop_
_atom_site_label
_atom_site_fract_x
_atom_site_fract_y
_atom_site_fract_z
_atom_site_U_iso_or_equiv
Pt(1) .0000 .0000 .0000 .03570(10)
Cl(1) -.1175(3) -.04400(10) .11020(10) .0541(7)
Cl(2) .1083(2) -.12650(10) -.01300(10) .0540(7)
P(1) -.4169(2) -.17910(10) -.07670(10) .0300(5)
N(1) -.3425(7) -.1984(3) .0239(3) .041(2)
P(2) -.3509(2) -.28480(10) .07570(10) .0320(5)
N(2) -.4522(7) -.3484(3) .0199(3) .038(2)
P(3) -.5043(2) -.34430(10) -.07970(10) .0333(6)
N(3) -.5108(7) -.2550(3) -.1155(3) .035(2)
N(11) -.2633(7) -.1483(3) -.1140(3) .038(2)
C(12) -.2699(9) -.0885(5) -.1821(4) .047(3)
C(13) -.3825(17) -.0206(7) -.1755(7) 0.110(6)
C(14) -.4657(12) -.0216(4) -.1019(6) .056(3)
N(15) -.5306(7) -.1012(3) -.0897(4) .041(2)
N(21) -.4161(8) -.2586(4) .1608(3) .044(2)
C(22) -.5680(12) -.2134(7) .1489(6) .087(5)
C(23) -.3950(13) -.3139(5) .2326(5) .070(4)
N(31) -.1708(8) -.3188(4) .1090(4) .047(2)
C(32) -.1157(16) -.3916(9) .0796(9) .132(6)
C(33) -.0540(12) -.2644(6) .1573(6) .081(4)
N(41) -.3910(9) -.3983(4) -.1299(4) .052(2)
C(42) -.3768(16) -.4855(5) -.1155(7) .082(5)
C(43) -.2998(11) -.3685(5) -.1891(5) .065(4)
N(51) -.6780(7) -.3895(4) -.1009(4) .045(2)
C(52) -.7980(11) -.3637(6) -.0520(6) .070(4)
C(53) -.7379(14) -.4070(6) -.1887(6) .086(4)
H1 -.290(9) -.163(4) .050(4) .06(2)
H11 -.184(9) -.159(4) -.079(4) .07(2)
H121 -.165(9) -.070(4) -.172(4) .06(2)
H122 -.291(9) -.117(4) -.237(4) .05(2)
H131 -.438(10) -.004(4) -.217(5) .06(2)
H141 -.558(10) .014(4) -.101(5) .05(2)
H142 -.364(10) -.016(4) -.056(4) .08(2)
H15 -.631(9) -.101(4) -.087(4) .04(2)
H221 -.655(9) -.238(4) .129(4) .07(2)
H222 -.555(9) -.193(4) .188(4) .08(2)
H231 -.385(9) -.281(4) .279(4) .08(2)
H232 -.431(9) -.371(4) .230(4) .12(2)
H233 -.296(9) -.325(4) .242(4) .06(2)
H321 -.004(9) -.400(4) .099(4) .07(2)
H322 -.153(9) -.393(4) .011(4) .12(2)
H331 -.016(9) -.284(4) .199(4) .09(2)
H332 -.020(9) -.230(4) .125(4) .09(2)
H421 -.282(10) -.492(4) -.102(5) .09(2)
H422 -.408(10) -.504(4) -.193(5) .09(2)
H423 -.505(10) -.507(4) -.127(5) .09(2)
H431 -.305(9) -.316(4) -.191(4) .05(2)
H432 -.201(9) -.382(4) -.177(4) .07(2)
H433 -.360(8) -.396(4) -.248(4) .11(2)
H521 -.770(9) -.349(4) -.003(4) .07(2)
H522 -.864(9) -.389(4) -.061(4) .07(2)
H531 -.780(9) -.361(4) -.204(4) .06(2)
H532 -.784(8) -.447(4) -.190(4) .09(2)

loop_
_geom_angle_atom_site_label_1
_geom_angle_atom_site_label_2
_geom_angle_atom_site_label_3
_geom_angle
_geom_angle_publ_flag
Cl(1) Pt(1) Cl(2) 90.84(7) yes
N(11) P(1) N(15) 101.8(3) yes
N(1) P(1) N(3) 108.7(3) yes
P(1) N(1) P(2) 127.7(3) yes
N(1) P(2) N(2) 111.0(3) yes
P(1) N(11) C(12) 124.1(5) yes
N(21) P(2) N(31) 104.3(3) yes
P(2) N(2) P(3) 126.2(4) yes
N(2) P(3) N(3) 113.2(3) yes
N(41) P(3) N(51) 103.4(4) yes
P(1) N(3) P(3) 128.3(3) yes
P(1) N(15) C(14) 120.8(6) yes
N(3) P(1) N(15) 109.8(3) no
N(3) P(1) N(11) 119.8(3) no
N(1) P(1) N(15) 113.7(3) no
N(1) P(1) N(11) 103.1(3) no
N(1) P(2) N(31) 110.2(3) no
N(1) P(2) N(21) 104.2(3) no
N(2) P(2) N(31) 110.8(3) no
N(2) P(2) N(21) 116.0(3) no
N(2) P(3) N(51) 106.2(3) no
N(2) P(3) N(41) 113.1(3) no
N(3) P(3) N(51) 112.0(3) no
N(3) P(3) N(41) 108.5(3) no
N(11) C(12) C(13) 113.4(7) no
C(12) C(13) C(14) 116.6(9) no
C(13) C(14) N(15) 111.2(8) no
P(2) N(21) C(23) 119.3(5) no
P(2) N(21) C(22) 116.1(5) no
C(22) N(21) C(23) 114.1(7) no
P(2) N(31) C(33) 118.5(6) no
P(2) N(31) C(32) 122.1(7) no
C(32) N(31) C(33) 118.3(8) no
P(3) N(41) C(43) 125.6(6) no
P(3) N(41) C(42) 120.2(6) no
C(42) N(41) C(43) 114.3(8) no
P(3) N(51) C(53) 116.8(6) no
P(3) N(51) C(52) 116.2(6) no
C(52) N(51) C(53) 115.2(7) no

loop_
_geom_bond_atom_site_label_1
_geom_bond_atom_site_label_2
_geom_bond_site_symmetry_1
_geom_bond_site_symmetry_2
_geom_bond_distance
_geom_bond_publ_flag
Pt(1) Cl(1) . . 2.308(2) yes
Pt(1) Cl(2) . . 2.318(2) yes
P(1) N(1) . . 1.678(5) yes
P(1) N(3) . . 1.567(5) yes
N(1) P(2) . . 1.670(5) yes
P(2) N(2) . . 1.555(5) yes
N(2) P(3) . . 1.602(5) yes
P(3) N(3) . . 1.590(5) yes
P(1) N(11) . . 1.615(6) yes
P(1) N(15) . . 1.609(6) yes
P(2) N(21) . . 1.630(6) yes
P(2) N(31) . . 1.640(7) yes
P(3) N(41) . . 1.632(8) yes
P(3) N(51) . . 1.644(6) yes
N(11) C(12) . . 1.479(9) no
C(12) C(13) . . 1.496(15) no
C(13) C(14) . . 1.487(17) no
C(14) N(15) . . 1.459(9) no
N(21) C(22) . . 1.481(13) no
N(21) C(23) . . 1.470(10) no
N(31) C(32) . . 1.409(17) no
N(31) C(33) . . 1.469(11) no
N(41) C(42) . . 1.469(11) no
N(41) C(43) . . 1.421(12) no
N(51) C(52) . . 1.460(12) no
N(51) C(53) . . 1.458(11) no
N(1) H1 . . 0.81(7) no
N(11) H11 . . 0.82(7) no
C(12) H121 . . 0.94(7) no
C(12) H122 . . 1.00(7) no
C(13) H131 . . 0.81(7) no
C(14) H141 . . 0.99(8) no
C(14) H142 . . 1.05(7) no
N(15) H15 . . 0.86(7) no
C(22) H221 . . 0.86(7) no
C(22) H222 . . 0.71(7) no
C(23) H231 . . 0.92(7) no
C(23) H232 . . 0.99(7) no
C(23) H233 . . 0.86(8) no
C(32) H321 . . 0.96(7) no
C(32) H322 . . 1.10(7) no
C(33) H331 . . 0.77(6) no
C(33) H332 . . 0.87(7) no
C(42) H421 . . 0.81(8) no
C(42) H422 . . 1.27(7) no
C(42) H423 . . 1.14(8) no
C(43) H431 . . 0.88(7) no
C(43) H432 . . 0.86(7) no
C(43) H433 . . 1.11(6) no
C(52) H521 . . 0.83(7) no
C(52) H522 . . 0.70(7) no
C(53) H531 . . 0.86(7) no
C(53) H532 . . 0.77(7) no
